data_7058712
loop_
_publ_author_name
'He, Jiangrong'
'Wang, Jun'
'Xu, Qiuxia'
'Wu, Xiren'
'Dutta, Archisman'
'Kumar, Abhinav'
'Muddassir, Mohd.'
'Alowais, Ahmad'
'Abduh, Naaser A. Y.'

_publ_section_title
;
 Syntheses and crystal structures of new dinuclear lanthanide complexes
 based on 3-(4-hydroxyphenyl)propanoic acid: Hirshfeld surface analyses
 and photoluminescence sensing
;
_journal_issue 34
_journal_name_full 'New Journal of Chemistry'
_journal_page_first 13499
_journal_paper_doi 10.1039/C9NJ02213A
_journal_volume 43
_journal_year 2019
_chemical_formula_moiety 'C74 H70 N4 O18 Sm2, 4(H2 O), 2(C10 H8 N2)'
_chemical_formula_sum 'C94 H94 N8 O22 Sm2'
_chemical_formula_weight 1988.47
_space_group_crystal_system monoclinic
_space_group_IT_number 14
_space_group_name_Hall '-P 2ybc'
_space_group_name_H-M_alt 'P 1 21/c 1'
_symmetry_space_group_name_Hall '-P 2ybc'
_symmetry_space_group_name_H-M 'P 1 21/c 1'
_atom_sites_solution_hydrogens mixed
_audit_creation_date 2019-07-24
_audit_creation_method
;
Olex2 1.2
(compiled 2018.05.29 svn.r3508 for OlexSys, GUI svn.r5506)
;
_audit_update_record
;
2019-07-25 deposited with the CCDC.    2019-08-01 downloaded from the CCDC.
;
_cell_angle_alpha 90
_cell_angle_beta 92.0594(7)
_cell_angle_gamma 90
_cell_formula_units_Z 2
_cell_length_a 17.3228(8)
_cell_length_b 12.3831(5)
_cell_length_c 20.3030(9)
_cell_measurement_reflns_used 9938
_cell_measurement_temperature 293(2)
_cell_measurement_theta_max 28.3472
_cell_measurement_theta_min 2.2387
_cell_volume 4352.4(3)
_computing_cell_refinement APEX
_computing_data_collection APEX
_computing_data_reduction APEX
_computing_molecular_graphics 'Olex2 (Dolomanov et al., 2009)'
_computing_publication_material 'Olex2 (Dolomanov et al., 2009)'
_computing_structure_refinement 'ShelXL (Sheldrick, 2015)'
_computing_structure_solution 'SHELXS-2014/7 (Sheldrick, 2014)'
_diffrn_ambient_temperature 293(2)
_diffrn_measured_fraction_theta_full 0.999
_diffrn_measured_fraction_theta_max 0.980
_diffrn_measurement_device_type Bruker
_diffrn_radiation_type MoK\a
_diffrn_radiation_wavelength 0.71073
_diffrn_reflns_av_R_equivalents 0.0278
_diffrn_reflns_av_unetI/netI 0.0348
_diffrn_reflns_Laue_measured_fraction_full 0.999
_diffrn_reflns_Laue_measured_fraction_max 0.980
_diffrn_reflns_limit_h_max 23
_diffrn_reflns_limit_h_min -17
_diffrn_reflns_limit_k_max 16
_diffrn_reflns_limit_k_min -15
_diffrn_reflns_limit_l_max 26
_diffrn_reflns_limit_l_min -26
_diffrn_reflns_number 27451
_diffrn_reflns_point_group_measured_fraction_full 0.999
_diffrn_reflns_point_group_measured_fraction_max 0.980
_diffrn_reflns_theta_full 25.242
_diffrn_reflns_theta_max 28.440
_diffrn_reflns_theta_min 2.007
_exptl_absorpt_coefficient_mu 1.416
_exptl_absorpt_correction_T_max 0.7457
_exptl_absorpt_correction_T_min 0.5629
_exptl_absorpt_correction_type multi-scan
_exptl_absorpt_process_details 'SADABS 2014/5'
_exptl_crystal_colour colorless
_exptl_crystal_density_diffrn 1.517
_exptl_crystal_description prism
_exptl_crystal_F_000 2028
_exptl_crystal_size_max 0.35
_exptl_crystal_size_mid 0.26
_exptl_crystal_size_min 0.17
_refine_diff_density_max 0.507
_refine_diff_density_min -0.665
_refine_diff_density_rms 0.078
_refine_ls_extinction_method none
_refine_ls_goodness_of_fit_ref 1.034
_refine_ls_hydrogen_treatment constr
_refine_ls_matrix_type full
_refine_ls_number_parameters 574
_refine_ls_number_reflns 10755
_refine_ls_number_restraints 0
_refine_ls_restrained_S_all 1.034
_refine_ls_R_factor_all 0.0367
_refine_ls_R_factor_gt 0.0262
_refine_ls_shift/su_max 0.002
_refine_ls_shift/su_mean 0.000
_refine_ls_structure_factor_coef Fsqd
_refine_ls_weighting_details 'w=1/[\s^2^(Fo^2^)+(0.0274P)^2^+1.1483P] where P=(Fo^2^+2Fc^2^)/3'
_refine_ls_weighting_scheme calc
_refine_ls_wR_factor_gt 0.0607
_refine_ls_wR_factor_ref 0.0654
_reflns_Friedel_coverage 0.000
_reflns_number_gt 8823
_reflns_number_total 10755
_reflns_threshold_expression 'I > 2\s(I)'
_cod_data_source_file c9nj02213a2.cif
_cod_data_source_block sm
_cod_depositor_comments 'Adding full bibliography for 7058704--7058713.cif.'
_cod_database_code 7058712
_shelx_shelxl_version_number 2016/4
_shelx_space_group_comment
;
The symmetry employed for this shelxl refinement is uniquely defined
by the following loop, which should always be used as a source of
symmetry information in preference to the above space-group names.
They are only intended as comments.
;
_shelx_estimated_absorpt_t_max 0.795
_shelx_estimated_absorpt_t_min 0.637
_olex2_refinement_description
;
1. Fixed Uiso
 At 1.2 times of:
  All C(H) groups, {H1WA,H1WB} of O1W, All C(H,H) groups
 At 1.5 times of:
  All O(H) groups, {H2WA,H2WB} of O2W
2.a Riding coordinates:
 O1W(H1WA,H1WB)
2.b Free rotating group:
 O2W(H2WA,H2WB)
2.c Secondary CH2 refined with riding coordinates:
 C2(H2A,H2B), C3(H3A,H3B), C11(H11A,H11B), C12(H12A,H12B), C20(H20A,H20B),
 C21(H21A,H21B)
2.d Aromatic/amide H refined with riding coordinates:
 C38(H38), C39(H39), C40(H40), C41(H41), C44(H44), C45(H45), C46(H46),
 C47(H47), C5(H5), C6(H6A), C8(H8), C9(H9A), C14(H14), C15(H15), C17(H17),
 C18(H18), C23(H23), C24(H24), C26(H26), C27(H27), C28(H28), C29(H29), C30(H30),
  C31(H31), C34(H34), C35(H35), C36(H36), C37(H37)
2.e Idealised tetrahedral OH refined as rotating group:
 O3(H3), O6(H6), O9(H9)
;
_olex2_submission_special_instructions 'No special instructions were received'

loop_
_space_group_symop_operation_xyz
'x, y, z'
'-x, y+1/2, -z+1/2'
'-x, -y, -z'
'x, -y-1/2, z-1/2'

loop_
_atom_site_label
_atom_site_type_symbol
_atom_site_fract_x
_atom_site_fract_y
_atom_site_fract_z
_atom_site_U_iso_or_equiv
_atom_site_adp_type
_atom_site_occupancy
_atom_site_site_symmetry_order
_atom_site_calc_flag
_atom_site_refinement_flags_posn
Sm1 Sm 0.45634(2) 0.36696(2) 0.53835(2) 0.02625(4) Uani 1 1 d .
O1 O 0.52625(11) 0.26860(13) 0.45229(9) 0.0524(5) Uani 1 1 d .
O2 O 0.53556(8) 0.44265(12) 0.44395(8) 0.0338(3) Uani 1 1 d .
O3 O 0.91673(15) 0.3549(2) 0.20544(13) 0.0837(8) Uani 1 1 d .
H3 H 0.900108 0.335422 0.167930 0.125 Uiso 1 1 calc GR
O4 O 0.58401(8) 0.39685(12) 0.57669(8) 0.0372(4) Uani 1 1 d .
O5 O 0.63078(8) 0.55141(12) 0.53920(8) 0.0377(4) Uani 1 1 d .
O6 O 1.07388(10) 0.35099(18) 0.66515(10) 0.0576(5) Uani 1 1 d .
H6 H 1.104034 0.350245 0.633663 0.086 Uiso 1 1 calc GR
O7 O 0.44189(9) 0.38377(13) 0.66022(8) 0.0403(4) Uani 1 1 d .
O8 O 0.33587(9) 0.36020(13) 0.60115(8) 0.0416(4) Uani 1 1 d .
O9 O 0.43342(12) -0.11320(15) 0.75028(11) 0.0588(5) Uani 1 1 d .
H9 H 0.474945 -0.106110 0.772519 0.088 Uiso 1 1 calc GR
O1W O 0.85649(17) 0.30183(19) 0.08118(13) 0.0987(9) Uani 1 1 d .
H1WA H 0.866117 0.349491 0.052818 0.118 Uiso 1 1 d R
H1WB H 0.875057 0.241371 0.070218 0.118 Uiso 1 1 d R
O2W O 1.17679(11) 0.35098(19) 0.56800(12) 0.0657(6) Uani 1 1 d .
H2WA H 1.164603 0.294894 0.545809 0.099 Uiso 1 1 d G
H2WB H 1.225402 0.346105 0.574500 0.099 Uiso 1 1 d G
N1 N 0.48945(11) 0.18028(15) 0.59010(10) 0.0382(4) Uani 1 1 d .
N2 N 0.37659(10) 0.19958(15) 0.49721(10) 0.0370(4) Uani 1 1 d .
N3 N 0.88205(15) 0.4478(2) -0.01919(13) 0.0640(7) Uani 1 1 d .
C38 C 0.8702(2) 0.3935(3) -0.0756(2) 0.0774(10) Uani 1 1 d .
H38 H 0.854669 0.321809 -0.073225 0.093 Uiso 1 1 calc R
C39 C 0.8795(2) 0.4367(4) -0.1356(2) 0.0810(11) Uani 1 1 d .
H39 H 0.869094 0.396314 -0.173528 0.097 Uiso 1 1 calc R
C40 C 0.9046(2) 0.5410(4) -0.13995(18) 0.0801(11) Uani 1 1 d .
H40 H 0.913208 0.572196 -0.180704 0.096 Uiso 1 1 calc R
C41 C 0.91669(19) 0.5986(3) -0.08297(18) 0.0678(9) Uani 1 1 d .
H41 H 0.933712 0.669769 -0.084583 0.081 Uiso 1 1 calc R
C42 C 0.90359(15) 0.5508(2) -0.02348(16) 0.0539(7) Uani 1 1 d .
C44 C 0.91459(17) 0.5603(2) 0.09964(16) 0.0606(8) Uani 1 1 d .
H44 H 0.910284 0.485580 0.101842 0.073 Uiso 1 1 calc R
C43 C 0.91394(16) 0.6097(2) 0.03954(16) 0.0563(7) Uani 1 1 d .
N4 N 0.9193(2) 0.7164(2) 0.03459(15) 0.0885(10) Uani 1 1 d .
C45 C 0.9277(3) 0.7716(3) 0.0911(2) 0.1014(14) Uani 1 1 d .
H45 H 0.932575 0.846178 0.088124 0.122 Uiso 1 1 calc R
C46 C 0.9295(2) 0.7274(3) 0.1522(2) 0.0808(11) Uani 1 1 d .
H46 H 0.936071 0.770205 0.189654 0.097 Uiso 1 1 calc R
C47 C 0.92148(19) 0.6190(3) 0.15688(18) 0.0689(9) Uani 1 1 d .
H47 H 0.920660 0.585200 0.197754 0.083 Uiso 1 1 calc R
C1 C 0.55222(13) 0.34900(18) 0.42452(12) 0.0359(5) Uani 1 1 d .
C2 C 0.60594(15) 0.3365(2) 0.36896(13) 0.0468(6) Uani 1 1 d .
H2A H 0.591938 0.272568 0.343636 0.056 Uiso 1 1 calc R
H2B H 0.601111 0.398546 0.339939 0.056 Uiso 1 1 calc R
C3 C 0.68663(16) 0.3269(3) 0.39410(15) 0.0667(9) Uani 1 1 d .
H3A H 0.692154 0.259270 0.417863 0.080 Uiso 1 1 calc R
H3B H 0.696925 0.384851 0.425362 0.080 Uiso 1 1 calc R
C4 C 0.74684(15) 0.3309(2) 0.34229(14) 0.0495(6) Uani 1 1 d .
C5 C 0.81668(18) 0.3791(2) 0.35647(16) 0.0599(8) Uani 1 1 d .
H5 H 0.826136 0.408361 0.398170 0.072 Uiso 1 1 calc R
C6 C 0.87276(18) 0.3853(2) 0.31109(18) 0.0648(8) Uani 1 1 d .
H6A H 0.920119 0.416883 0.322413 0.078 Uiso 1 1 calc R
C7 C 0.85940(18) 0.3455(2) 0.24929(16) 0.0583(8) Uani 1 1 d .
C8 C 0.78960(17) 0.2972(2) 0.23341(15) 0.0575(7) Uani 1 1 d .
H8 H 0.779992 0.269824 0.191263 0.069 Uiso 1 1 calc R
C9 C 0.73417(16) 0.2897(2) 0.27986(14) 0.0541(7) Uani 1 1 d .
H9A H 0.687374 0.256203 0.268996 0.065 Uiso 1 1 calc R
C10 C 0.63734(12) 0.46230(18) 0.56844(11) 0.0335(5) Uani 1 1 d .
C11 C 0.71610(13) 0.4301(2) 0.59515(14) 0.0451(6) Uani 1 1 d .
H11A H 0.712548 0.415844 0.641928 0.054 Uiso 1 1 calc R
H11B H 0.730390 0.362861 0.574272 0.054 Uiso 1 1 calc R
C12 C 0.77908(14) 0.5091(2) 0.58621(16) 0.0590(8) Uani 1 1 d .
H12A H 0.768903 0.573015 0.612146 0.071 Uiso 1 1 calc R
H12B H 0.778997 0.530619 0.540266 0.071 Uiso 1 1 calc R
C13 C 0.85796(13) 0.4662(2) 0.60602(14) 0.0447(6) Uani 1 1 d .
C14 C 0.91202(14) 0.4445(2) 0.56037(14) 0.0506(7) Uani 1 1 d .
H14 H 0.899460 0.456263 0.516031 0.061 Uiso 1 1 calc R
C15 C 0.98498(14) 0.4057(2) 0.57801(13) 0.0481(6) Uani 1 1 d .
H15 H 1.020602 0.391184 0.545963 0.058 Uiso 1 1 calc R
C16 C 1.00390(13) 0.3888(2) 0.64377(13) 0.0430(6) Uani 1 1 d .
C17 C 0.95017(14) 0.4102(3) 0.68935(14) 0.0531(7) Uani 1 1 d .
H17 H 0.962419 0.398802 0.733781 0.064 Uiso 1 1 calc R
C18 C 0.87817(14) 0.4483(2) 0.67076(14) 0.0527(7) Uani 1 1 d .
H18 H 0.842500 0.462179 0.702854 0.063 Uiso 1 1 calc R
C19 C 0.36988(13) 0.37440(16) 0.65658(12) 0.0342(5) Uani 1 1 d .
C20 C 0.32373(15) 0.3812(2) 0.71695(13) 0.0447(6) Uani 1 1 d .
H20A H 0.291366 0.445029 0.714032 0.054 Uiso 1 1 calc R
H20B H 0.358753 0.389699 0.754948 0.054 Uiso 1 1 calc R
C21 C 0.27274(14) 0.2832(2) 0.72779(14) 0.0493(6) Uani 1 1 d .
H21A H 0.244044 0.294664 0.767351 0.059 Uiso 1 1 calc R
H21B H 0.235644 0.277305 0.691037 0.059 Uiso 1 1 calc R
C22 C 0.31623(13) 0.1786(2) 0.73452(12) 0.0418(6) Uani 1 1 d .
C23 C 0.37454(16) 0.1638(2) 0.78175(14) 0.0509(7) Uani 1 1 d .
H23 H 0.387539 0.220277 0.810256 0.061 Uiso 1 1 calc R
C24 C 0.41383(16) 0.0679(2) 0.78773(13) 0.0492(6) Uani 1 1 d .
H24 H 0.452886 0.060407 0.820040 0.059 Uiso 1 1 calc R
C25 C 0.39613(15) -0.0167(2) 0.74667(13) 0.0453(6) Uani 1 1 d .
C26 C 0.33760(17) -0.0041(2) 0.69981(14) 0.0580(8) Uani 1 1 d .
H26 H 0.323948 -0.061128 0.671963 0.070 Uiso 1 1 calc R
C27 C 0.29919(16) 0.0928(2) 0.69405(14) 0.0552(7) Uani 1 1 d .
H27 H 0.260321 0.100271 0.661574 0.066 Uiso 1 1 calc R
C28 C 0.54691(16) 0.1732(2) 0.63479(13) 0.0479(6) Uani 1 1 d .
H28 H 0.570485 0.236644 0.649573 0.057 Uiso 1 1 calc R
C29 C 0.57338(17) 0.0766(2) 0.66038(14) 0.0544(7) Uani 1 1 d .
H29 H 0.612913 0.074795 0.692595 0.065 Uiso 1 1 calc R
C30 C 0.54009(17) -0.0161(2) 0.63723(14) 0.0556(7) Uani 1 1 d .
H30 H 0.557731 -0.082870 0.652442 0.067 Uiso 1 1 calc R
C31 C 0.48061(16) -0.0102(2) 0.59150(14) 0.0498(6) Uani 1 1 d .
H31 H 0.457156 -0.073102 0.575683 0.060 Uiso 1 1 calc R
C32 C 0.45526(14) 0.08897(18) 0.56873(12) 0.0372(5) Uani 1 1 d .
C33 C 0.39112(13) 0.10005(19) 0.52030(12) 0.0381(5) Uani 1 1 d .
C34 C 0.34691(17) 0.0126(2) 0.49873(15) 0.0565(7) Uani 1 1 d .
H34 H 0.356288 -0.055660 0.516345 0.068 Uiso 1 1 calc R
C35 C 0.28966(17) 0.0270(2) 0.45162(17) 0.0648(9) Uani 1 1 d .
H35 H 0.259989 -0.031165 0.436666 0.078 Uiso 1 1 calc R
C36 C 0.27655(16) 0.1279(2) 0.42680(16) 0.0582(8) Uani 1 1 d .
H36 H 0.238562 0.139495 0.394038 0.070 Uiso 1 1 calc R
C37 C 0.32050(14) 0.2116(2) 0.45112(14) 0.0486(6) Uani 1 1 d .
H37 H 0.310733 0.280550 0.434636 0.058 Uiso 1 1 calc R

loop_
_atom_site_aniso_label
_atom_site_aniso_U_11
_atom_site_aniso_U_22
_atom_site_aniso_U_33
_atom_site_aniso_U_23
_atom_site_aniso_U_13
_atom_site_aniso_U_12
Sm1 0.02069(6) 0.02352(6) 0.03443(7) 0.00358(4) -0.00045(4) -0.00102(4)
O1 0.0652(12) 0.0268(9) 0.0671(13) -0.0040(8) 0.0278(10) -0.0043(8)
O2 0.0357(8) 0.0259(7) 0.0398(9) -0.0015(6) 0.0021(7) 0.0027(6)
O3 0.0829(17) 0.0828(17) 0.0886(18) 0.0013(14) 0.0497(14) -0.0174(13)
O4 0.0241(7) 0.0364(8) 0.0505(10) 0.0109(7) -0.0052(7) -0.0031(6)
O5 0.0277(8) 0.0356(8) 0.0490(10) 0.0117(7) -0.0096(7) -0.0041(6)
O6 0.0290(9) 0.0848(14) 0.0586(12) 0.0011(11) -0.0051(8) 0.0153(9)
O7 0.0317(8) 0.0452(9) 0.0437(10) 0.0034(8) -0.0028(7) -0.0045(7)
O8 0.0277(8) 0.0595(11) 0.0376(9) 0.0011(8) 0.0007(7) -0.0051(7)
O9 0.0641(13) 0.0494(11) 0.0614(14) 0.0001(9) -0.0192(10) 0.0016(9)
O1W 0.138(2) 0.0599(14) 0.100(2) 0.0045(14) 0.0435(17) 0.0005(15)
O2W 0.0358(10) 0.0951(17) 0.0663(15) -0.0125(12) 0.0032(10) -0.0024(10)
N1 0.0462(12) 0.0281(9) 0.0398(11) 0.0047(8) -0.0035(9) -0.0003(8)
N2 0.0301(10) 0.0347(10) 0.0460(12) 0.0003(9) 0.0003(8) -0.0055(8)
N3 0.0615(16) 0.0624(16) 0.0689(18) -0.0048(14) 0.0115(13) -0.0025(13)
C38 0.074(2) 0.079(2) 0.080(3) -0.024(2) 0.0140(19) -0.0118(19)
C39 0.062(2) 0.110(3) 0.071(3) -0.016(2) 0.0059(18) 0.005(2)
C40 0.072(2) 0.108(3) 0.061(2) 0.005(2) 0.0097(18) 0.024(2)
C41 0.063(2) 0.068(2) 0.073(2) 0.0087(18) 0.0143(17) 0.0167(16)
C42 0.0424(15) 0.0538(17) 0.066(2) -0.0021(14) 0.0088(13) 0.0074(13)
C44 0.0523(17) 0.0541(17) 0.074(2) 0.0011(16) -0.0199(15) 0.0020(14)
C43 0.0457(16) 0.0512(17) 0.072(2) 0.0027(15) 0.0057(14) 0.0102(13)
N4 0.140(3) 0.0479(16) 0.078(2) -0.0003(15) 0.0229(19) 0.0084(18)
C45 0.146(4) 0.047(2) 0.112(4) -0.008(2) 0.021(3) 0.011(2)
C46 0.086(3) 0.073(2) 0.083(3) -0.019(2) -0.009(2) 0.018(2)
C47 0.0573(19) 0.078(2) 0.069(2) 0.0025(18) -0.0204(16) 0.0081(16)
C1 0.0341(12) 0.0318(12) 0.0418(14) -0.0025(10) 0.0040(10) 0.0021(9)
C2 0.0488(15) 0.0424(13) 0.0501(16) -0.0012(12) 0.0159(12) 0.0103(11)
C3 0.0433(16) 0.108(3) 0.0493(18) 0.0117(18) 0.0115(13) 0.0166(17)
C4 0.0414(14) 0.0610(16) 0.0467(16) 0.0054(13) 0.0095(12) 0.0107(12)
C5 0.0556(18) 0.070(2) 0.0547(18) -0.0107(15) 0.0053(14) 0.0034(15)
C6 0.0523(17) 0.0617(19) 0.081(2) -0.0087(17) 0.0143(16) -0.0123(14)
C7 0.0608(18) 0.0478(16) 0.068(2) 0.0032(14) 0.0294(16) -0.0024(13)
C8 0.0635(18) 0.0587(17) 0.0515(17) -0.0072(14) 0.0176(14) -0.0036(15)
C9 0.0458(15) 0.0593(17) 0.0578(18) -0.0005(14) 0.0101(13) 0.0010(13)
C10 0.0250(10) 0.0363(12) 0.0389(13) 0.0057(10) -0.0045(9) 0.0017(9)
C11 0.0245(11) 0.0483(14) 0.0618(17) 0.0192(13) -0.0090(11) -0.0007(10)
C12 0.0287(13) 0.0569(17) 0.090(2) 0.0253(16) -0.0108(13) -0.0014(12)
C13 0.0225(11) 0.0487(14) 0.0624(18) 0.0144(13) -0.0047(11) -0.0030(10)
C14 0.0377(13) 0.0629(17) 0.0504(16) 0.0131(13) -0.0082(12) -0.0057(12)
C15 0.0336(13) 0.0623(16) 0.0487(16) 0.0038(13) 0.0034(11) 0.0016(12)
C16 0.0250(11) 0.0519(15) 0.0517(16) -0.0010(12) -0.0040(10) 0.0020(10)
C17 0.0328(13) 0.083(2) 0.0428(15) -0.0020(14) -0.0058(11) 0.0088(13)
C18 0.0302(13) 0.0711(19) 0.0572(18) -0.0012(14) 0.0059(11) 0.0067(12)
C19 0.0371(12) 0.0261(11) 0.0394(13) 0.0036(9) 0.0014(10) -0.0003(9)
C20 0.0494(15) 0.0466(15) 0.0385(14) -0.0015(11) 0.0072(11) 0.0051(11)
C21 0.0379(13) 0.0621(17) 0.0485(16) 0.0120(13) 0.0106(11) 0.0017(12)
C22 0.0345(12) 0.0522(14) 0.0390(14) 0.0140(12) 0.0051(10) -0.0063(11)
C23 0.0552(17) 0.0501(15) 0.0466(16) -0.0004(13) -0.0080(13) -0.0069(13)
C24 0.0483(15) 0.0545(16) 0.0437(15) 0.0059(12) -0.0146(12) -0.0059(12)
C25 0.0445(14) 0.0471(14) 0.0440(15) 0.0071(12) -0.0048(11) -0.0056(12)
C26 0.0619(18) 0.0563(17) 0.0541(18) -0.0025(14) -0.0213(14) -0.0079(14)
C27 0.0463(15) 0.0641(17) 0.0537(18) 0.0084(15) -0.0186(13) -0.0043(14)
C28 0.0600(17) 0.0347(12) 0.0478(16) 0.0048(11) -0.0126(13) 0.0018(12)
C29 0.0643(18) 0.0455(16) 0.0528(17) 0.0097(13) -0.0090(14) 0.0111(13)
C30 0.0700(19) 0.0346(13) 0.0622(19) 0.0130(13) 0.0022(15) 0.0098(13)
C31 0.0603(17) 0.0292(12) 0.0603(18) 0.0031(12) 0.0069(14) -0.0022(12)
C32 0.0443(13) 0.0275(11) 0.0407(13) 0.0031(10) 0.0115(10) -0.0022(10)
C33 0.0377(12) 0.0331(11) 0.0439(14) 0.0004(10) 0.0069(10) -0.0097(10)
C34 0.0580(17) 0.0392(14) 0.072(2) 0.0023(14) 0.0004(15) -0.0199(13)
C35 0.0545(18) 0.0567(18) 0.083(2) -0.0104(16) -0.0020(16) -0.0293(15)
C36 0.0380(14) 0.0661(19) 0.070(2) -0.0051(15) -0.0090(13) -0.0151(13)
C37 0.0338(13) 0.0477(15) 0.0636(18) 0.0018(13) -0.0093(12) -0.0042(11)

loop_
_atom_type_symbol
_atom_type_description
_atom_type_scat_dispersion_real
_atom_type_scat_dispersion_imag
_atom_type_scat_source
C C 0.0033 0.0016 'International Tables Vol C Tables 4.2.6.8 and 6.1.1.4'
H H 0.0000 0.0000 'International Tables Vol C Tables 4.2.6.8 and 6.1.1.4'
N N 0.0061 0.0033 'International Tables Vol C Tables 4.2.6.8 and 6.1.1.4'
O O 0.0106 0.0060 'International Tables Vol C Tables 4.2.6.8 and 6.1.1.4'
Sm Sm -0.1638 3.4418 'International Tables Vol C Tables 4.2.6.8 and 6.1.1.4'

loop_
_geom_angle_atom_site_label_1
_geom_angle_atom_site_label_2
_geom_angle_atom_site_label_3
_geom_angle
_geom_angle_site_symmetry_1
_geom_angle_site_symmetry_3
O1 Sm1 Sm1 85.91(4) . 3_666
O1 Sm1 O2 50.76(5) . .
O1 Sm1 O7 143.63(6) . .
O1 Sm1 O8 141.70(6) . .
O1 Sm1 N1 75.01(6) . .
O1 Sm1 N2 69.58(6) . .
O1 Sm1 C1 25.02(5) . .
O1 Sm1 C19 152.31(6) . .
O2 Sm1 Sm1 35.34(3) . 3_666
O2 Sm1 Sm1 38.56(4) 3_666 3_666
O2 Sm1 O1 124.27(5) 3_666 .
O2 Sm1 O2 73.90(6) 3_666 .
O2 Sm1 O7 77.09(5) 3_666 .
O2 Sm1 O8 90.11(5) 3_666 .
O2 Sm1 N1 143.85(6) 3_666 .
O2 Sm1 N1 120.66(6) . .
O2 Sm1 N2 109.93(6) . .
O2 Sm1 N2 149.24(5) 3_666 .
O2 Sm1 C1 25.75(5) . .
O2 Sm1 C1 99.40(6) 3_666 .
O2 Sm1 C19 156.56(5) . .
O2 Sm1 C19 82.66(6) 3_666 .
O4 Sm1 Sm1 68.36(4) . 3_666
O4 Sm1 O1 80.39(6) . .
O4 Sm1 O2 75.22(5) . 3_666
O4 Sm1 O2 70.63(5) . .
O4 Sm1 O5 136.35(5) . 3_666
O4 Sm1 O7 77.62(5) . .
O4 Sm1 O8 129.31(6) . .
O4 Sm1 N1 79.29(6) . .
O4 Sm1 N2 135.43(6) . .
O4 Sm1 C1 73.55(6) . .
O4 Sm1 C19 103.34(6) . .
O5 Sm1 Sm1 68.12(4) 3_666 3_666
O5 Sm1 O1 93.26(6) 3_666 .
O5 Sm1 O2 72.16(5) 3_666 .
O5 Sm1 O2 73.22(5) 3_666 3_666
O5 Sm1 O7 122.51(5) 3_666 .
O5 Sm1 O8 80.14(5) 3_666 .
O5 Sm1 N1 140.88(6) 3_666 .
O5 Sm1 N2 78.99(5) 3_666 .
O5 Sm1 C1 82.68(6) 3_666 .
O5 Sm1 C19 101.70(6) 3_666 .
O7 Sm1 Sm1 111.83(4) . 3_666
O7 Sm1 O2 141.29(5) . .
O7 Sm1 N1 72.69(6) . .
O7 Sm1 N2 108.15(6) . .
O7 Sm1 C1 150.84(6) . .
O7 Sm1 C19 25.75(6) . .
O8 Sm1 Sm1 124.63(4) . 3_666
O8 Sm1 O2 150.95(5) . .
O8 Sm1 O7 51.72(5) . .
O8 Sm1 N1 86.54(6) . .
O8 Sm1 N2 72.13(6) . .
O8 Sm1 C1 157.04(6) . .
O8 Sm1 C19 25.98(6) . .
N1 Sm1 Sm1 144.78(4) . 3_666
N1 Sm1 N2 61.91(6) . .
N1 Sm1 C1 97.45(6) . .
N1 Sm1 C19 78.74(6) . .
N2 Sm1 Sm1 137.60(4) . 3_666
N2 Sm1 C1 89.76(6) . .
N2 Sm1 C19 90.40(6) . .
C1 Sm1 Sm1 60.92(4) . 3_666
C19 Sm1 Sm1 121.22(4) . 3_666
C19 Sm1 C1 175.57(6) . .
C1 O1 Sm1 96.92(14) . .
Sm1 O2 Sm1 106.11(6) 3_666 .
C1 O2 Sm1 160.31(15) . 3_666
C1 O2 Sm1 91.84(13) . .
C10 O4 Sm1 138.85(14) . .
C10 O5 Sm1 137.21(14) . 3_666
C19 O7 Sm1 93.93(14) . .
C19 O8 Sm1 94.53(14) . .
C28 N1 Sm1 119.05(16) . .
C28 N1 C32 118.5(2) . .
C32 N1 Sm1 122.10(15) . .
C33 N2 Sm1 121.87(15) . .
C37 N2 Sm1 119.97(16) . .
C37 N2 C33 118.2(2) . .
C42 N3 C38 117.3(3) . .
N3 C38 C39 123.8(4) . .
C38 C39 C40 118.8(4) . .
C39 C40 C41 118.5(4) . .
C40 C41 C42 119.6(3) . .
N3 C42 C41 121.8(3) . .
N3 C42 C43 116.2(3) . .
C41 C42 C43 122.0(3) . .
C43 C44 C47 121.2(3) . .
C44 C43 C42 123.3(3) . .
N4 C43 C42 115.6(3) . .
N4 C43 C44 121.0(3) . .
C43 N4 C45 116.7(3) . .
N4 C45 C46 125.3(4) . .
C47 C46 C45 117.7(4) . .
C46 C47 C44 118.2(3) . .
O1 C1 Sm1 58.05(12) . .
O1 C1 O2 120.4(2) . .
O1 C1 C2 120.4(2) . .
O2 C1 Sm1 62.41(12) . .
O2 C1 C2 119.1(2) . .
C2 C1 Sm1 176.02(18) . .
C3 C2 C1 110.8(2) . .
C2 C3 C4 115.2(2) . .
C5 C4 C3 119.7(3) . .
C5 C4 C9 117.7(3) . .
C9 C4 C3 122.6(3) . .
C6 C5 C4 121.8(3) . .
C7 C6 C5 120.0(3) . .
O3 C7 C8 122.6(3) . .
C6 C7 O3 117.9(3) . .
C6 C7 C8 119.5(3) . .
C9 C8 C7 119.9(3) . .
C8 C9 C4 121.0(3) . .
O4 C10 O5 125.48(19) . .
O4 C10 C11 116.53(19) . .
O5 C10 C11 117.98(19) . .
C12 C11 C10 116.3(2) . .
C11 C12 C13 113.5(2) . .
C14 C13 C12 121.6(3) . .
C18 C13 C12 120.8(3) . .
C18 C13 C14 117.5(2) . .
C13 C14 C15 122.2(3) . .
C16 C15 C14 119.0(2) . .
O6 C16 C15 122.7(2) . .
O6 C16 C17 118.3(2) . .
C17 C16 C15 118.9(2) . .
C16 C17 C18 121.1(3) . .
C13 C18 C17 121.3(3) . .
O7 C19 Sm1 60.32(12) . .
O7 C19 O8 119.8(2) . .
O7 C19 C20 120.6(2) . .
O8 C19 Sm1 59.49(12) . .
O8 C19 C20 119.6(2) . .
C20 C19 Sm1 178.22(17) . .
C19 C20 C21 113.9(2) . .
C22 C21 C20 114.1(2) . .
C23 C22 C21 122.0(3) . .
C27 C22 C21 121.2(2) . .
C27 C22 C23 116.8(2) . .
C24 C23 C22 121.7(3) . .
C25 C24 C23 120.7(2) . .
O9 C25 C24 123.1(2) . .
O9 C25 C26 118.4(2) . .
C24 C25 C26 118.6(3) . .
C25 C26 C27 120.1(3) . .
C22 C27 C26 122.2(2) . .
N1 C28 C29 123.2(3) . .
C30 C29 C28 118.1(3) . .
C29 C30 C31 119.3(2) . .
C30 C31 C32 120.0(2) . .
N1 C32 C31 120.7(2) . .
N1 C32 C33 117.0(2) . .
C31 C32 C33 122.3(2) . .
N2 C33 C32 116.7(2) . .
N2 C33 C34 120.9(2) . .
C34 C33 C32 122.4(2) . .
C35 C34 C33 119.9(3) . .
C36 C35 C34 119.1(3) . .
C35 C36 C37 118.6(3) . .
N2 C37 C36 123.4(3) . .

loop_
_geom_bond_atom_site_label_1
_geom_bond_atom_site_label_2
_geom_bond_distance
_geom_bond_site_symmetry_2
Sm1 Sm1 3.9672(2) 3_666
Sm1 O1 2.4810(17) .
Sm1 O2 2.3882(15) 3_666
Sm1 O2 2.5737(15) .
Sm1 O4 2.3475(14) .
Sm1 O5 2.3679(14) 3_666
Sm1 O7 2.5047(17) .
Sm1 O8 2.4857(16) .
Sm1 N1 2.5950(18) .
Sm1 N2 2.6114(18) .
Sm1 C1 2.903(2) .
Sm1 C19 2.876(2) .
O1 C1 1.237(3) .
O2 Sm1 2.3882(15) 3_666
O2 C1 1.262(3) .
O3 C7 1.362(3) .
O4 C10 1.245(2) .
O5 Sm1 2.3679(14) 3_666
O5 C10 1.256(2) .
O6 C16 1.356(3) .
O7 C19 1.252(3) .
O8 C19 1.264(3) .
O9 C25 1.359(3) .
N1 C28 1.325(3) .
N1 C32 1.341(3) .
N2 C33 1.339(3) .
N2 C37 1.333(3) .
N3 C38 1.337(4) .
N3 C42 1.333(4) .
C38 C39 1.346(5) .
C39 C40 1.366(5) .
C40 C41 1.369(5) .
C41 C42 1.371(4) .
C42 C43 1.478(4) .
C44 C43 1.365(4) .
C44 C47 1.372(4) .
C43 N4 1.328(4) .
N4 C45 1.338(5) .
C45 C46 1.356(5) .
C46 C47 1.354(5) .
C1 C2 1.496(3) .
C2 C3 1.475(4) .
C3 C4 1.508(4) .
C4 C5 1.370(4) .
C4 C9 1.377(4) .
C5 C6 1.365(4) .
C6 C7 1.360(5) .
C7 C8 1.376(4) .
C8 C9 1.373(4) .
C10 C11 1.504(3) .
C11 C12 1.482(3) .
C12 C13 1.507(3) .
C13 C14 1.368(4) .
C13 C18 1.366(4) .
C14 C15 1.387(3) .
C15 C16 1.379(4) .
C16 C17 1.362(4) .
C17 C18 1.374(3) .
C19 C20 1.490(3) .
C20 C21 1.521(3) .
C21 C22 1.502(4) .
C22 C23 1.380(3) .
C22 C27 1.369(4) .
C23 C24 1.372(4) .
C24 C25 1.367(4) .
C25 C26 1.374(3) .
C26 C27 1.375(4) .
C28 C29 1.376(3) .
C29 C30 1.362(4) .
C30 C31 1.364(4) .
C31 C32 1.379(3) .
C32 C33 1.463(3) .
C33 C34 1.388(3) .
C34 C35 1.365(4) .
C35 C36 1.362(4) .
C36 C37 1.368(3) .
